data_7241314
loop_
_publ_author_name
'Ramirez de Arellano, Carmen'
'Adam, Rosa'
'Ballesteros-Garrido, Rafael'
'Abarca, Bel\'en'
'Ballesteros, Rafael'
'Alkorta, Ibon'
'Elguero, Jose'
'Escriv\'a, Emilio'

_publ_section_title
;
 A C(\p-hole)&#x00B7;&#x00B7;&#x00B7;Cl-Zn tetrel interaction driving a
 metal-organic supramolecular assembly
;
_journal_name_full CrystEngComm
_journal_paper_doi 10.1039/D0CE01272F
_journal_year 2020
_chemical_formula_sum 'C22 H16 Br2 Cl4 N10 Zn2'
_chemical_formula_weight 852.81
_space_group_crystal_system monoclinic
_space_group_IT_number 15
_space_group_name_Hall '-C 2yc'
_space_group_name_H-M_alt 'C 1 2/c 1'
_atom_sites_solution_hydrogens geom
_atom_sites_solution_primary direct
_atom_sites_solution_secondary difmap
_audit_creation_method SHELXL-2018/3
_audit_update_record
;
2020-08-28 deposited with the CCDC.	2020-09-25 downloaded from the CCDC.
;
_cell_angle_alpha 90
_cell_angle_beta 99.054(3)
_cell_angle_gamma 90
_cell_formula_units_Z 4
_cell_length_a 15.3058(5)
_cell_length_b 12.5506(3)
_cell_length_c 15.1113(4)
_cell_measurement_reflns_used 25570
_cell_measurement_temperature 120(2)
_cell_measurement_theta_max 32.5875
_cell_measurement_theta_min 2.3866
_cell_volume 2866.67(14)
_computing_cell_refinement 'CrysAlisPro (Agilent Technologies,2011)'
_computing_data_collection 'CrysAlisPro (Agilent Technologies,2011)'
_computing_data_reduction 'CrysAlisPro (Agilent Technologies,2011)'
_computing_molecular_graphics 'CrystalMaker 2.1.5 (1994-2009)'
_computing_publication_material 'SHELXL-2018/3 (Sheldrick, 2018)'
_computing_structure_refinement 'SHELXL-2018/3 (Sheldrick, 2018)'
_computing_structure_solution 'SHELXS-97 (Sheldrick, 1990)'
_diffrn_ambient_temperature 120(2)
_diffrn_detector_area_resol_mean 16.0267
_diffrn_measured_fraction_theta_full 1.000
_diffrn_measured_fraction_theta_max 0.965
_diffrn_measurement_device_type 'Oxford diffraction-Supernova'
_diffrn_measurement_method '\w scans'
_diffrn_radiation_type MoK\a
_diffrn_radiation_wavelength 0.71073
_diffrn_reflns_av_R_equivalents 0.0369
_diffrn_reflns_av_unetI/netI 0.0289
_diffrn_reflns_Laue_measured_fraction_full 1.000
_diffrn_reflns_Laue_measured_fraction_max 0.965
_diffrn_reflns_limit_h_max 23
_diffrn_reflns_limit_h_min -23
_diffrn_reflns_limit_k_max 19
_diffrn_reflns_limit_k_min -18
_diffrn_reflns_limit_l_max 22
_diffrn_reflns_limit_l_min -22
_diffrn_reflns_number 61348
_diffrn_reflns_point_group_measured_fraction_full 1.000
_diffrn_reflns_point_group_measured_fraction_max 0.965
_diffrn_reflns_theta_full 30.000
_diffrn_reflns_theta_max 32.652
_diffrn_reflns_theta_min 2.394
_diffrn_source 'fine-focus sealed tube'
_exptl_absorpt_coefficient_mu 4.869
_exptl_absorpt_correction_T_max 1.00000
_exptl_absorpt_correction_T_min 0.77337
_exptl_absorpt_correction_type multi-scan
_exptl_absorpt_process_details 'CrysAlisPro (Agilent Technologies,2009)'
_exptl_crystal_colour colourless
_exptl_crystal_density_diffrn 1.976
_exptl_crystal_density_method 'not measured'
_exptl_crystal_description tablet
_exptl_crystal_F_000 1664
_exptl_crystal_size_max 0.26
_exptl_crystal_size_mid 0.2
_exptl_crystal_size_min 0.2
_refine_diff_density_max 0.470
_refine_diff_density_min -0.329
_refine_diff_density_rms 0.076
_refine_ls_extinction_method none
_refine_ls_goodness_of_fit_ref 0.925
_refine_ls_hydrogen_treatment constr
_refine_ls_matrix_type full
_refine_ls_number_parameters 182
_refine_ls_number_reflns 5055
_refine_ls_number_restraints 0
_refine_ls_restrained_S_all 0.925
_refine_ls_R_factor_all 0.0278
_refine_ls_R_factor_gt 0.0186
_refine_ls_shift/su_max 0.003
_refine_ls_shift/su_mean 0.000
_refine_ls_structure_factor_coef Fsqd
_refine_ls_weighting_details 'w=1/[\s^2^(Fo^2^)+(0.0263P)^2^] where P=(Fo^2^+2Fc^2^)/3'
_refine_ls_weighting_scheme calc
_refine_ls_wR_factor_gt 0.0434
_refine_ls_wR_factor_ref 0.0441
_reflns_Friedel_coverage 0.000
_reflns_number_gt 3960
_reflns_number_total 5055
_reflns_threshold_expression 'I > 2\s(I)'
_cod_data_source_file d0ce01272f2.cif
_cod_data_source_block ra4a250
_cod_original_sg_symbol_H-M 'C 2/c'
_cod_database_code 7241314
_shelx_shelxl_version_number 2018/3
_shelx_space_group_comment
; 
The symmetry employed for this shelxl refinement is uniquely defined 
by the following loop, which should always be used as a source of 
symmetry information in preference to the above space-group names. 
They are only intended as comments. 
;

loop_
_space_group_symop_operation_xyz
'x, y, z'
'-x, y, -z+1/2'
'x+1/2, y+1/2, z'
'-x+1/2, y+1/2, -z+1/2'
'-x, -y, -z'
'x, -y, z-1/2'
'-x+1/2, -y+1/2, -z'
'x+1/2, -y+1/2, z-1/2'

loop_
_atom_site_label
_atom_site_type_symbol
_atom_site_fract_x
_atom_site_fract_y
_atom_site_fract_z
_atom_site_U_iso_or_equiv
_atom_site_adp_type
_atom_site_occupancy
_atom_site_site_symmetry_order
_atom_site_calc_flag
_atom_site_refinement_flags_posn
_atom_site_refinement_flags_adp
_atom_site_refinement_flags_occupancy
_atom_site_disorder_assembly
_atom_site_disorder_group
Zn1 Zn -0.08305(2) 0.22435(2) 0.45463(2) 0.01246(4) Uani 1 1 d . . . . .
Br1 Br 0.11845(2) 0.39488(2) 0.69818(2) 0.01547(4) Uani 1 1 d . . . . .
Cl1 Cl -0.15977(2) 0.11087(3) 0.36187(2) 0.01925(7) Uani 1 1 d . . . . .
Cl2 Cl -0.06908(2) 0.39535(3) 0.42361(3) 0.02229(8) Uani 1 1 d . . . . .
N1 N 0.07092(7) 0.18026(9) 0.58955(7) 0.0134(2) Uani 1 1 d . . . . .
N2 N 0.04113(7) 0.16841(9) 0.50196(7) 0.0133(2) Uani 1 1 d . . . . .
C3 C 0.10582(9) 0.13892(11) 0.45619(9) 0.0136(3) Uani 1 1 d . . . . .
C3A C 0.18329(9) 0.13131(10) 0.51780(8) 0.0127(2) Uani 1 1 d . . . . .
C4 C 0.27247(9) 0.10331(11) 0.51636(9) 0.0159(3) Uani 1 1 d . . . . .
H4 H 0.291841 0.085134 0.461580 0.019 Uiso 1 1 calc R U . . .
C5 C 0.33015(9) 0.10279(11) 0.59464(10) 0.0170(3) Uani 1 1 d . . . . .
H5 H 0.390167 0.083440 0.594737 0.020 Uiso 1 1 calc R U . . .
C6 C 0.30102(9) 0.13110(11) 0.67638(9) 0.0153(3) Uani 1 1 d . . . . .
H6 H 0.341983 0.129903 0.730577 0.018 Uiso 1 1 calc R U . . .
C7 C 0.21562(8) 0.15986(10) 0.67847(8) 0.0118(2) Uani 1 1 d . . . . .
N8 N 0.15772(7) 0.15869(8) 0.59835(7) 0.0108(2) Uani 1 1 d . . . . .
N11 N 0.13459(7) 0.22078(9) 0.92697(7) 0.0133(2) Uani 1 1 d . . . . .
C12 C 0.18243(9) 0.13674(11) 0.90762(9) 0.0161(3) Uani 1 1 d . . . . .
H12 H 0.200970 0.087717 0.954742 0.019 Uiso 1 1 calc R U . . .
N13 N 0.20602(8) 0.11604(9) 0.82919(8) 0.0151(2) Uani 1 1 d . . . . .
C14 C 0.18359(8) 0.18750(10) 0.76302(8) 0.0119(2) Uani 1 1 d . . . . .
C15 C 0.13876(8) 0.28075(10) 0.77924(8) 0.0119(2) Uani 1 1 d . . . . .
C16 C 0.11403(9) 0.29369(11) 0.86277(9) 0.0135(3) Uani 1 1 d . . . . .
H16 H 0.081903 0.355451 0.874633 0.016 Uiso 1 1 calc R U . . .
C21 C 0.09020(10) 0.12070(12) 0.35733(9) 0.0201(3) Uani 1 1 d . . . . .
H21A H 0.047958 0.062193 0.342916 0.030 Uiso 1 1 calc R U . . .
H21B H 0.146219 0.102267 0.337420 0.030 Uiso 1 1 calc R U . . .
H21C H 0.066173 0.185689 0.326763 0.030 Uiso 1 1 calc R U . . .

loop_
_atom_site_aniso_label
_atom_site_aniso_U_11
_atom_site_aniso_U_22
_atom_site_aniso_U_33
_atom_site_aniso_U_23
_atom_site_aniso_U_13
_atom_site_aniso_U_12
Zn1 0.01353(8) 0.01469(8) 0.00907(7) 0.00014(6) 0.00153(5) 0.00038(6)
Br1 0.02283(7) 0.01245(6) 0.01188(6) 0.00319(5) 0.00508(5) 0.00214(5)
Cl1 0.02099(17) 0.02279(17) 0.01334(15) -0.00428(13) 0.00077(12) -0.00443(14)
Cl2 0.01988(17) 0.01723(16) 0.02908(19) 0.00849(14) 0.00174(14) -0.00008(13)
N1 0.0120(5) 0.0175(5) 0.0105(5) -0.0019(4) 0.0012(4) 0.0025(4)
N2 0.0157(5) 0.0143(5) 0.0096(5) -0.0007(4) 0.0009(4) 0.0013(4)
C3 0.0183(7) 0.0119(6) 0.0112(6) -0.0002(5) 0.0044(5) 0.0012(5)
C3A 0.0168(6) 0.0113(6) 0.0110(6) -0.0002(5) 0.0055(5) 0.0004(5)
C4 0.0167(6) 0.0152(6) 0.0181(6) -0.0003(5) 0.0097(5) -0.0003(5)
C5 0.0125(6) 0.0174(6) 0.0225(7) 0.0004(5) 0.0069(5) 0.0014(5)
C6 0.0136(6) 0.0154(6) 0.0170(6) 0.0008(5) 0.0029(5) -0.0009(5)
C7 0.0130(6) 0.0117(6) 0.0105(6) 0.0003(5) 0.0015(5) -0.0003(5)
N8 0.0110(5) 0.0120(5) 0.0099(5) -0.0002(4) 0.0029(4) 0.0012(4)
N11 0.0138(5) 0.0142(5) 0.0115(5) 0.0009(4) 0.0015(4) -0.0004(4)
C12 0.0201(7) 0.0152(6) 0.0129(6) 0.0030(5) 0.0023(5) 0.0033(5)
N13 0.0162(6) 0.0163(6) 0.0127(5) 0.0020(4) 0.0019(4) 0.0027(4)
C14 0.0105(6) 0.0142(6) 0.0106(6) -0.0003(5) 0.0006(5) -0.0015(5)
C15 0.0131(6) 0.0117(6) 0.0106(5) 0.0023(5) 0.0012(5) 0.0001(5)
C16 0.0138(6) 0.0134(6) 0.0135(6) 0.0003(5) 0.0029(5) 0.0005(5)
C21 0.0263(8) 0.0243(8) 0.0104(6) -0.0018(5) 0.0048(5) 0.0019(6)

loop_
_atom_type_symbol
_atom_type_description
_atom_type_scat_dispersion_real
_atom_type_scat_dispersion_imag
_atom_type_scat_source
C C 0.0033 0.0016 'International Tables Vol C Tables 4.2.6.8 and 6.1.1.4'
H H 0.0000 0.0000 'International Tables Vol C Tables 4.2.6.8 and 6.1.1.4'
N N 0.0061 0.0033 'International Tables Vol C Tables 4.2.6.8 and 6.1.1.4'
Br Br -0.2901 2.4595 'International Tables Vol C Tables 4.2.6.8 and 6.1.1.4'
Cl Cl 0.1484 0.1585 'International Tables Vol C Tables 4.2.6.8 and 6.1.1.4'
Zn Zn 0.2839 1.4301 'International Tables Vol C Tables 4.2.6.8 and 6.1.1.4'

loop_
_geom_angle_atom_site_label_1
_geom_angle_atom_site_label_2
_geom_angle_atom_site_label_3
_geom_angle
_geom_angle_site_symmetry_1
_geom_angle_site_symmetry_3
_geom_angle_publ_flag
N2 Zn1 N11 98.63(4) . 2_556 ?
N2 Zn1 Cl1 111.91(3) . . ?
N11 Zn1 Cl1 107.40(3) 2_556 . ?
N2 Zn1 Cl2 106.93(3) . . ?
N11 Zn1 Cl2 105.49(3) 2_556 . ?
Cl1 Zn1 Cl2 123.465(15) . . ?
N2 N1 N8 104.69(10) . . ?
N1 N2 C3 112.03(11) . . ?
N1 N2 Zn1 117.42(8) . . ?
C3 N2 Zn1 129.24(9) . . ?
N2 C3 C3A 107.07(11) . . ?
N2 C3 C21 122.79(12) . . ?
C3A C3 C21 130.15(12) . . ?
N8 C3A C3 104.07(11) . . ?
N8 C3A C4 118.98(12) . . ?
C3 C3A C4 136.94(12) . . ?
C5 C4 C3A 118.96(12) . . ?
C4 C5 C6 120.31(13) . . ?
C7 C6 C5 121.31(13) . . ?
C6 C7 N8 117.53(12) . . ?
C6 C7 C14 122.14(12) . . ?
N8 C7 C14 120.29(11) . . ?
N1 N8 C3A 112.13(10) . . ?
N1 N8 C7 124.93(10) . . ?
C3A N8 C7 122.90(11) . . ?
C16 N11 C12 117.05(11) . . ?
C16 N11 Zn1 122.41(9) . 2_556 ?
C12 N11 Zn1 120.09(9) . 2_556 ?
N13 C12 N11 125.94(12) . . ?
C12 N13 C14 117.54(12) . . ?
N13 C14 C15 120.15(11) . . ?
N13 C14 C7 113.86(11) . . ?
C15 C14 C7 125.89(11) . . ?
C16 C15 C14 118.08(12) . . ?
C16 C15 Br1 117.68(10) . . ?
C14 C15 Br1 124.02(10) . . ?
N11 C16 C15 121.05(12) . . ?

loop_
_geom_bond_atom_site_label_1
_geom_bond_atom_site_label_2
_geom_bond_distance
_geom_bond_site_symmetry_2
_geom_bond_publ_flag
Zn1 N2 2.0467(11) . ?
Zn1 N11 2.0663(11) 2_556 ?
Zn1 Cl1 2.2032(4) . ?
Zn1 Cl2 2.2142(4) . ?
Br1 C15 1.8785(13) . ?
N1 N2 1.3386(15) . ?
N1 N8 1.3418(15) . ?
N2 C3 1.3459(17) . ?
C3 C3A 1.3909(18) . ?
C3 C21 1.4928(18) . ?
C3A N8 1.3795(16) . ?
C3A C4 1.4129(19) . ?
C4 C5 1.360(2) . ?
C5 C6 1.4226(19) . ?
C6 C7 1.3612(18) . ?
C7 N8 1.3833(16) . ?
C7 C14 1.4799(17) . ?
N11 C16 1.3347(16) . ?
N11 C12 1.3422(17) . ?
C12 N13 1.3180(17) . ?
N13 C14 1.3470(16) . ?
C14 C15 1.3977(18) . ?
C15 C16 1.3832(17) . ?

loop_
_geom_hbond_atom_site_label_D
_geom_hbond_atom_site_label_H
_geom_hbond_atom_site_label_A
_geom_hbond_distance_DH
_geom_hbond_distance_HA
_geom_hbond_distance_DA
_geom_hbond_angle_DHA
_geom_hbond_site_symmetry_A
_geom_hbond_publ_flag
C4 H4 Br1 0.95 2.97 3.8732(13) 159.3 7_556 yes
C5 H5 Cl2 0.95 2.81 3.7106(14) 159.0 7_556 yes

loop_
_geom_torsion_atom_site_label_1
_geom_torsion_atom_site_label_2
_geom_torsion_atom_site_label_3
_geom_torsion_atom_site_label_4
_geom_torsion
_geom_torsion_site_symmetry_1
_geom_torsion_site_symmetry_2
_geom_torsion_site_symmetry_3
_geom_torsion_site_symmetry_4
_geom_torsion_publ_flag
N8 N1 N2 C3 0.82(14) . . . . ?
N8 N1 N2 Zn1 -167.30(8) . . . . ?
N1 N2 C3 C3A -0.23(15) . . . . ?
Zn1 N2 C3 C3A 166.12(9) . . . . ?
N1 N2 C3 C21 -179.78(12) . . . . ?
Zn1 N2 C3 C21 -13.43(19) . . . . ?
N2 C3 C3A N8 -0.44(14) . . . . ?
C21 C3 C3A N8 179.06(14) . . . . ?
N2 C3 C3A C4 178.55(15) . . . . ?
C21 C3 C3A C4 -1.9(3) . . . . ?
N8 C3A C4 C5 0.89(19) . . . . ?
C3 C3A C4 C5 -178.00(15) . . . . ?
C3A C4 C5 C6 -0.6(2) . . . . ?
C4 C5 C6 C7 -0.4(2) . . . . ?
C5 C6 C7 N8 1.2(2) . . . . ?
C5 C6 C7 C14 178.76(12) . . . . ?
N2 N1 N8 C3A -1.13(14) . . . . ?
N2 N1 N8 C7 -179.18(12) . . . . ?
C3 C3A N8 N1 0.99(14) . . . . ?
C4 C3A N8 N1 -178.22(11) . . . . ?
C3 C3A N8 C7 179.09(12) . . . . ?
C4 C3A N8 C7 -0.13(19) . . . . ?
C6 C7 N8 N1 176.96(12) . . . . ?
C14 C7 N8 N1 -0.69(19) . . . . ?
C6 C7 N8 C3A -0.89(19) . . . . ?
C14 C7 N8 C3A -178.54(12) . . . . ?
C16 N11 C12 N13 -4.8(2) . . . . ?
Zn1 N11 C12 N13 167.73(11) 2_556 . . . ?
N11 C12 N13 C14 3.0(2) . . . . ?
C12 N13 C14 C15 1.45(19) . . . . ?
C12 N13 C14 C7 177.82(12) . . . . ?
C6 C7 C14 N13 -49.00(17) . . . . ?
N8 C7 C14 N13 128.54(13) . . . . ?
C6 C7 C14 C15 127.12(15) . . . . ?
N8 C7 C14 C15 -55.34(18) . . . . ?
N13 C14 C15 C16 -3.75(19) . . . . ?
C7 C14 C15 C16 -179.65(12) . . . . ?
N13 C14 C15 Br1 170.81(10) . . . . ?
C7 C14 C15 Br1 -5.08(19) . . . . ?
C12 N11 C16 C15 2.05(19) . . . . ?
Zn1 N11 C16 C15 -170.25(9) 2_556 . . . ?
C14 C15 C16 N11 1.93(19) . . . . ?
Br1 C15 C16 N11 -172.99(10) . . . . ?
